data_1560395
loop_
_publ_author_name
'Guo, Tiantian'
'Yang, Xiaowei'
'Li, Ruyan'
'Liu, Xiaoyu'
'Gao, Yanling'
'Dai, Zhihui'
'Fang, Min'
'Liu, Hong-Ke'
'Wu, Yong'

_publ_section_title
;
 Syntheses, structures and photoelectrochemical properties of three
 water-stable, visible light absorbing mental-organic frameworks based on
 tetrakis(4-carboxyphenyl)silane and 1,4-bis(pyridyl)benzene mixed ligands
;
_journal_name_full 'Journal of Solid State Chemistry'
_journal_page_first 129
_journal_page_last 138
_journal_paper_doi 10.1016/j.jssc.2017.05.011
_journal_volume 253
_journal_year 2017
_chemical_formula_sum 'C44 H30 Co N2 O8 Si'
_chemical_formula_weight 801.72
_space_group_IT_number 15
_space_group_name_Hall '-C 2yc'
_space_group_name_H-M_alt 'C 1 2/c 1'
_symmetry_cell_setting monoclinic
_symmetry_space_group_name_H-M 'C 1 2/c 1'
_atom_sites_solution_hydrogens geom
_atom_sites_solution_primary direct
_atom_sites_solution_secondary difmap
_cell_angle_alpha 90.00
_cell_angle_beta 115.202(2)
_cell_angle_gamma 90.00
_cell_formula_units_Z 4
_cell_length_a 20.4302(17)
_cell_length_b 16.3801(14)
_cell_length_c 12.9170(11)
_cell_measurement_temperature 298(2)
_cell_measurement_theta_max 25.02
_cell_measurement_theta_min 3.04
_cell_volume 3911.2(6)
_computing_cell_refinement 'SAINT (Bruker, 2005)'
_computing_data_collection 'APEX2 (Bruker, 2005)'
_computing_data_reduction SAINT
_computing_molecular_graphics SHELXTL
_computing_publication_material SHELXTL
_computing_structure_refinement 'SHELXL-97 (Sheldrick, 1997)'
_computing_structure_solution 'SHELXS-97 (Sheldrick, 1990)'
_diffrn_ambient_temperature 298(2)
_diffrn_measured_fraction_theta_full 0.992
_diffrn_measured_fraction_theta_max 0.992
_diffrn_measurement_device_type 'Bruker Apex2 CCD'
_diffrn_measurement_method '\w scans'
_diffrn_radiation_monochromator graphite
_diffrn_radiation_source 'fine-focus sealed tube'
_diffrn_radiation_type MoK\a
_diffrn_radiation_wavelength 0.71073
_diffrn_reflns_av_R_equivalents 0.1985
_diffrn_reflns_av_sigmaI/netI 0.2692
_diffrn_reflns_limit_h_max 22
_diffrn_reflns_limit_h_min -24
_diffrn_reflns_limit_k_max 17
_diffrn_reflns_limit_k_min -19
_diffrn_reflns_limit_l_max 15
_diffrn_reflns_limit_l_min -9
_diffrn_reflns_number 9184
_diffrn_reflns_theta_full 25.02
_diffrn_reflns_theta_max 25.02
_diffrn_reflns_theta_min 3.04
_exptl_absorpt_coefficient_mu 0.526
_exptl_absorpt_correction_T_max 0.9591
_exptl_absorpt_correction_T_min 0.9444
_exptl_absorpt_correction_type multi-scan
_exptl_absorpt_process_details '(SADABS; Sheldrick, 2003)'
_exptl_crystal_colour purple
_exptl_crystal_density_diffrn 1.362
_exptl_crystal_description diamond-like
_exptl_crystal_F_000 1652
_exptl_crystal_size_max 0.11
_exptl_crystal_size_mid 0.09
_exptl_crystal_size_min 0.08
_refine_diff_density_max 0.617
_refine_diff_density_min -0.743
_refine_diff_density_rms 0.107
_refine_ls_extinction_method none
_refine_ls_goodness_of_fit_ref 1.017
_refine_ls_hydrogen_treatment constr
_refine_ls_matrix_type full
_refine_ls_number_parameters 254
_refine_ls_number_reflns 3439
_refine_ls_number_restraints 0
_refine_ls_restrained_S_all 1.017
_refine_ls_R_factor_all 0.2098
_refine_ls_R_factor_gt 0.0914
_refine_ls_shift/su_max 0.000
_refine_ls_shift/su_mean 0.000
_refine_ls_structure_factor_coef Fsqd
_refine_ls_weighting_details 'calc w=1/[\s^2^(Fo^2^)+(0.0494P)^2^+0.0000P] where P=(Fo^2^+2Fc^2^)/3'
_refine_ls_weighting_scheme calc
_refine_ls_wR_factor_gt 0.1789
_refine_ls_wR_factor_ref 0.2085
_reflns_number_gt 1358
_reflns_number_total 3439
_reflns_threshold_expression >2sigma(I)
_cod_data_source_file 1.cif
_cod_data_source_block 130808a
_cod_depositor_comments
;
The following automatic conversions were performed:

data item '_symmetry_cell_setting' value 'Monoclinic' was changed to
'monoclinic' in accordance with the built-in table derived from the
CIF Core dictionary named 'cif_core.dic' version 2.4.5 last updated
on 2014-11-21.

Automatic conversion script
Id: cif_fix_values 8369 2020-08-20 11:38:08Z andrius 
;
_cod_original_sg_symbol_H-M C2/c
_cod_database_code 1560395

loop_
_symmetry_equiv_pos_as_xyz
'x, y, z'
'-x, y, -z+1/2'
'x+1/2, y+1/2, z'
'-x+1/2, y+1/2, -z+1/2'
'-x, -y, -z'
'x, -y, z-1/2'
'-x+1/2, -y+1/2, -z'
'x+1/2, -y+1/2, z-1/2'

loop_
_atom_site_label
_atom_site_type_symbol
_atom_site_fract_x
_atom_site_fract_y
_atom_site_fract_z
_atom_site_U_iso_or_equiv
_atom_site_adp_type
_atom_site_occupancy
_atom_site_symmetry_multiplicity
_atom_site_calc_flag
_atom_site_refinement_flags
_atom_site_disorder_assembly
_atom_site_disorder_group
Co1 Co 0.5000 0.61740(10) 0.7500 0.0321(5) Uani 1 2 d S . .
Si1 Si 0.5000 0.9562(2) 0.2500 0.0331(9) Uani 1 2 d S . .
N1 N 0.5772(4) 0.5293(4) 0.8269(6) 0.042(2) Uani 1 1 d . . .
O1 O 0.4423(3) 0.7130(3) 0.6318(5) 0.0386(15) Uani 1 1 d . . .
O2 O 0.5332(3) 0.6509(3) 0.6258(5) 0.0430(16) Uani 1 1 d . . .
O3 O 0.8055(3) 1.1708(4) 0.5454(5) 0.0575(18) Uani 1 1 d . . .
H3 H 0.8430 1.1970 0.5638 0.086 Uiso 1 1 calc R . .
O4 O 0.8000(4) 1.1871(5) 0.3733(6) 0.091(3) Uani 1 1 d . . .
C1 C 0.4882(5) 0.7079(5) 0.5918(7) 0.033(2) Uani 1 1 d . . .
C2 C 0.4919(4) 0.7676(5) 0.5110(7) 0.031(2) Uani 1 1 d . . .
C3 C 0.4378(4) 0.8253(6) 0.4672(7) 0.042(2) Uani 1 1 d . . .
H3A H 0.3994 0.8248 0.4878 0.050 Uiso 1 1 calc R . .
C4 C 0.4410(4) 0.8839(5) 0.3922(7) 0.043(2) Uani 1 1 d . . .
H4 H 0.4044 0.9227 0.3635 0.051 Uiso 1 1 calc R . .
C5 C 0.4963(4) 0.8866(5) 0.3590(6) 0.032(2) Uani 1 1 d . . .
C6 C 0.5495(5) 0.8293(6) 0.4087(8) 0.060(3) Uani 1 1 d . . .
H6 H 0.5890 0.8302 0.3908 0.072 Uiso 1 1 calc R . .
C7 C 0.5476(5) 0.7712(5) 0.4830(7) 0.045(2) Uani 1 1 d . . .
H7 H 0.5854 0.7339 0.5143 0.054 Uiso 1 1 calc R . .
C8 C 0.7747(5) 1.1605(6) 0.4330(9) 0.046(2) Uani 1 1 d . . .
C9 C 0.7067(4) 1.1147(5) 0.3939(7) 0.036(2) Uani 1 1 d . . .
C10 C 0.6581(5) 1.1221(6) 0.2817(8) 0.056(3) Uani 1 1 d . . .
H10 H 0.6670 1.1569 0.2322 0.067 Uiso 1 1 calc R . .
C11 C 0.5952(5) 1.0762(6) 0.2440(7) 0.048(3) Uani 1 1 d . . .
H11 H 0.5601 1.0848 0.1699 0.057 Uiso 1 1 calc R . .
C12 C 0.5818(4) 1.0191(5) 0.3097(7) 0.034(2) Uani 1 1 d . . .
C13 C 0.6320(5) 1.0143(5) 0.4205(7) 0.038(2) Uani 1 1 d . . .
H13 H 0.6246 0.9779 0.4697 0.045 Uiso 1 1 calc R . .
C14 C 0.6940(4) 1.0621(6) 0.4622(8) 0.042(2) Uani 1 1 d . . .
H14 H 0.7270 1.0575 0.5384 0.051 Uiso 1 1 calc R . .
C15 C 0.6094(5) 0.4928(6) 0.7736(8) 0.052(3) Uani 1 1 d . . .
H15 H 0.6024 0.5137 0.7027 0.063 Uiso 1 1 calc R . .
C16 C 0.6526(5) 0.4265(6) 0.8120(8) 0.053(3) Uani 1 1 d . . .
H16 H 0.6740 0.4034 0.7682 0.063 Uiso 1 1 calc R . .
C17 C 0.6645(4) 0.3936(5) 0.9156(8) 0.038(2) Uani 1 1 d . . .
C18 C 0.6332(5) 0.4331(5) 0.9751(7) 0.045(2) Uani 1 1 d . . .
H18 H 0.6405 0.4143 1.0471 0.054 Uiso 1 1 calc R . .
C19 C 0.5916(5) 0.4992(6) 0.9309(8) 0.051(3) Uani 1 1 d . . .
H19 H 0.5718 0.5254 0.9747 0.061 Uiso 1 1 calc R . .
C20 C 0.7100(5) 0.3202(5) 0.9610(8) 0.042(2) Uani 1 1 d . . .
C21 C 0.7475(6) 0.3069(5) 1.0743(8) 0.057(3) Uani 1 1 d . . .
H21 H 0.7459 0.3458 1.1257 0.068 Uiso 1 1 calc R . .
C22 C 0.7125(5) 0.2617(6) 0.8850(8) 0.048(3) Uani 1 1 d . . .
H22 H 0.6868 0.2695 0.8066 0.058 Uiso 1 1 calc R . .

loop_
_atom_site_aniso_label
_atom_site_aniso_U_11
_atom_site_aniso_U_22
_atom_site_aniso_U_33
_atom_site_aniso_U_23
_atom_site_aniso_U_13
_atom_site_aniso_U_12
Co1 0.0366(11) 0.0291(10) 0.0311(10) 0.000 0.0147(8) 0.000
Si1 0.036(2) 0.033(2) 0.033(2) 0.000 0.0166(18) 0.000
N1 0.045(5) 0.043(5) 0.038(5) 0.004(4) 0.020(4) 0.009(4)
O1 0.033(4) 0.044(4) 0.039(4) 0.003(3) 0.016(3) -0.010(3)
O2 0.051(4) 0.032(4) 0.053(4) 0.011(3) 0.029(3) 0.013(3)
O3 0.037(4) 0.079(5) 0.048(4) -0.009(4) 0.010(3) -0.016(4)
O4 0.100(6) 0.126(7) 0.062(5) -0.018(5) 0.050(5) -0.069(5)
C1 0.039(6) 0.032(5) 0.031(5) -0.004(4) 0.019(5) -0.007(5)
C2 0.028(5) 0.027(5) 0.039(5) 0.014(4) 0.017(4) 0.001(4)
C3 0.038(6) 0.056(6) 0.043(5) 0.007(5) 0.028(5) 0.004(5)
C4 0.046(6) 0.037(5) 0.057(6) 0.013(5) 0.034(5) 0.014(5)
C5 0.034(5) 0.039(5) 0.026(5) 0.002(4) 0.014(4) 0.012(5)
C6 0.076(7) 0.049(6) 0.083(7) 0.031(6) 0.061(6) 0.028(6)
C7 0.041(6) 0.038(6) 0.065(7) 0.029(5) 0.032(5) 0.021(5)
C8 0.039(6) 0.045(6) 0.057(7) -0.013(5) 0.024(6) -0.011(5)
C9 0.032(5) 0.035(5) 0.039(6) -0.005(5) 0.012(5) -0.003(5)
C10 0.071(7) 0.044(6) 0.052(7) -0.002(5) 0.024(6) -0.028(6)
C11 0.045(6) 0.052(6) 0.025(5) 0.001(4) -0.006(5) -0.019(5)
C12 0.041(6) 0.027(5) 0.033(5) 0.003(4) 0.016(5) 0.002(4)
C13 0.042(6) 0.050(6) 0.026(5) 0.009(4) 0.020(5) -0.006(5)
C14 0.029(5) 0.055(7) 0.037(6) -0.001(5) 0.008(5) -0.009(5)
C15 0.076(8) 0.059(7) 0.035(6) 0.021(5) 0.036(6) 0.028(6)
C16 0.073(7) 0.056(7) 0.041(6) 0.019(5) 0.036(6) 0.018(6)
C17 0.031(5) 0.021(5) 0.052(6) 0.008(4) 0.009(5) 0.006(4)
C18 0.075(7) 0.037(6) 0.036(6) 0.009(4) 0.036(5) 0.024(5)
C19 0.066(7) 0.047(6) 0.044(6) -0.001(5) 0.028(6) 0.014(5)
C20 0.055(6) 0.020(5) 0.058(7) 0.008(5) 0.033(5) 0.007(5)
C21 0.088(8) 0.034(6) 0.055(7) 0.010(5) 0.037(6) 0.018(6)
C22 0.056(6) 0.046(7) 0.040(6) 0.008(5) 0.017(5) 0.020(5)

loop_
_atom_type_symbol
_atom_type_description
_atom_type_scat_dispersion_real
_atom_type_scat_dispersion_imag
_atom_type_scat_source
C C 0.0033 0.0016 'International Tables Vol C Tables 4.2.6.8 and 6.1.1.4'
H H 0.0000 0.0000 'International Tables Vol C Tables 4.2.6.8 and 6.1.1.4'
O O 0.0106 0.0060 'International Tables Vol C Tables 4.2.6.8 and 6.1.1.4'
N N 0.0061 0.0033 'International Tables Vol C Tables 4.2.6.8 and 6.1.1.4'
Si Si 0.0817 0.0704 'International Tables Vol C Tables 4.2.6.8 and 6.1.1.4'
Co Co 0.3494 0.9721 'International Tables Vol C Tables 4.2.6.8 and 6.1.1.4'

loop_
_geom_angle_atom_site_label_1
_geom_angle_atom_site_label_2
_geom_angle_atom_site_label_3
_geom_angle
_geom_angle_site_symmetry_1
_geom_angle_site_symmetry_3
N1 Co1 N1 90.8(4) 2_656 .
N1 Co1 O2 104.4(3) 2_656 .
N1 Co1 O2 97.1(3) . .
N1 Co1 O2 97.1(3) 2_656 2_656
N1 Co1 O2 104.4(3) . 2_656
O2 Co1 O2 149.2(3) . 2_656
N1 Co1 O1 158.3(3) 2_656 2_656
N1 Co1 O1 95.3(2) . 2_656
O2 Co1 O1 95.5(2) . 2_656
O2 Co1 O1 61.2(2) 2_656 2_656
N1 Co1 O1 95.3(2) 2_656 .
N1 Co1 O1 158.3(3) . .
O2 Co1 O1 61.2(2) . .
O2 Co1 O1 95.5(2) 2_656 .
O1 Co1 O1 86.8(3) 2_656 .
N1 Co1 C1 127.6(3) 2_656 2_656
N1 Co1 C1 103.8(3) . 2_656
O2 Co1 C1 122.6(3) . 2_656
O2 Co1 C1 30.7(2) 2_656 2_656
O1 Co1 C1 30.7(2) 2_656 2_656
O1 Co1 C1 88.9(2) . 2_656
C12 Si1 C12 111.5(5) . 2_655
C12 Si1 C5 110.1(4) . 2_655
C12 Si1 C5 110.7(4) 2_655 2_655
C12 Si1 C5 110.7(4) . .
C12 Si1 C5 110.1(4) 2_655 .
C5 Si1 C5 103.4(5) 2_655 .
C15 N1 C19 115.0(8) . .
C15 N1 Co1 122.0(6) . .
C19 N1 Co1 122.6(6) . .
C1 O1 Co1 88.0(5) . .
C1 O2 Co1 92.0(5) . .
C8 O3 H3 109.5 . .
O1 C1 O2 118.2(8) . .
O1 C1 C2 121.9(8) . .
O2 C1 C2 119.8(8) . .
C7 C2 C3 119.0(7) . .
C7 C2 C1 122.4(8) . .
C3 C2 C1 118.5(8) . .
C2 C3 C4 119.6(7) . .
C2 C3 H3A 120.2 . .
C4 C3 H3A 120.2 . .
C5 C4 C3 122.2(8) . .
C5 C4 H4 118.9 . .
C3 C4 H4 118.9 . .
C4 C5 C6 115.2(8) . .
C4 C5 Si1 124.7(6) . .
C6 C5 Si1 120.0(6) . .
C7 C6 C5 123.6(8) . .
C7 C6 H6 118.2 . .
C5 C6 H6 118.2 . .
C2 C7 C6 120.3(8) . .
C2 C7 H7 119.9 . .
C6 C7 H7 119.9 . .
O4 C8 O3 122.2(9) . .
O4 C8 C9 125.3(9) . .
O3 C8 C9 112.4(8) . .
C14 C9 C10 119.9(8) . .
C14 C9 C8 121.6(8) . .
C10 C9 C8 118.3(9) . .
C9 C10 C11 118.0(8) . .
C9 C10 H10 121.0 . .
C11 C10 H10 121.0 . .
C12 C11 C10 123.6(8) . .
C12 C11 H11 118.2 . .
C10 C11 H11 118.2 . .
C13 C12 C11 115.5(8) . .
C13 C12 Si1 123.7(6) . .
C11 C12 Si1 120.8(7) . .
C12 C13 C14 122.0(8) . .
C12 C13 H13 119.0 . .
C14 C13 H13 119.0 . .
C9 C14 C13 120.6(8) . .
C9 C14 H14 119.7 . .
C13 C14 H14 119.7 . .
N1 C15 C16 125.4(9) . .
N1 C15 H15 117.3 . .
C16 C15 H15 117.3 . .
C15 C16 C17 119.5(9) . .
C15 C16 H16 120.3 . .
C17 C16 H16 120.3 . .
C18 C17 C16 116.0(8) . .
C18 C17 C20 122.1(8) . .
C16 C17 C20 121.9(8) . .
C19 C18 C17 120.6(8) . .
C19 C18 H18 119.7 . .
C17 C18 H18 119.7 . .
N1 C19 C18 123.5(9) . .
N1 C19 H19 118.3 . .
C18 C19 H19 118.3 . .
C21 C20 C22 118.8(8) . .
C21 C20 C17 122.1(8) . .
C22 C20 C17 119.1(9) . .
C20 C21 C22 121.6(9) . 7_657
C20 C21 H21 119.2 . .
C22 C21 H21 119.2 7_657 .
C21 C22 C20 119.6(9) 7_657 .
C21 C22 H22 120.2 7_657 .
C20 C22 H22 120.2 . .

loop_
_geom_bond_atom_site_label_1
_geom_bond_atom_site_label_2
_geom_bond_distance
_geom_bond_site_symmetry_2
Co1 N1 2.055(7) 2_656
Co1 N1 2.055(7) .
Co1 O2 2.065(5) .
Co1 O2 2.065(5) 2_656
Co1 O1 2.154(6) 2_656
Co1 O1 2.154(5) .
Co1 C1 2.452(8) 2_656
Si1 C12 1.830(9) .
Si1 C12 1.830(8) 2_655
Si1 C5 1.838(8) 2_655
Si1 C5 1.838(8) .
N1 C15 1.284(10) .
N1 C19 1.340(10) .
O1 C1 1.251(9) .
O2 C1 1.253(9) .
O3 C8 1.325(10) .
O3 H3 0.8200 .
O4 C8 1.180(10) .
C1 C2 1.455(10) .
C2 C7 1.335(10) .
C2 C3 1.378(10) .
C3 C4 1.384(11) .
C3 H3A 0.9300 .
C4 C5 1.369(10) .
C4 H4 0.9300 .
C5 C6 1.371(11) .
C6 C7 1.364(11) .
C6 H6 0.9300 .
C7 H7 0.9300 .
C8 C9 1.466(11) .
C9 C14 1.334(11) .
C9 C10 1.370(11) .
C10 C11 1.385(11) .
C10 H10 0.9300 .
C11 C12 1.367(11) .
C11 H11 0.9300 .
C12 C13 1.363(10) .
C13 C14 1.388(10) .
C13 H13 0.9300 .
C14 H14 0.9300 .
C15 C16 1.354(11) .
C15 H15 0.9300 .
C16 C17 1.364(11) .
C16 H16 0.9300 .
C17 C18 1.355(10) .
C17 C20 1.482(11) .
C18 C19 1.343(11) .
C18 H18 0.9300 .
C19 H19 0.9300 .
C20 C21 1.349(11) .
C20 C22 1.388(11) .
C21 C22 1.357(11) 7_657
C21 H21 0.9300 .
C22 C21 1.357(11) 7_657
C22 H22 0.9300 .

loop_
_geom_torsion_atom_site_label_1
_geom_torsion_atom_site_label_2
_geom_torsion_atom_site_label_3
_geom_torsion_atom_site_label_4
_geom_torsion
_geom_torsion_site_symmetry_1
_geom_torsion_site_symmetry_2
_geom_torsion_site_symmetry_3
_geom_torsion_site_symmetry_4
N1 Co1 N1 C15 81.1(7) 2_656 . . .
O2 Co1 N1 C15 -23.5(8) . . . .
O2 Co1 N1 C15 178.6(7) 2_656 . . .
O1 Co1 N1 C15 -119.8(7) 2_656 . . .
O1 Co1 N1 C15 -25.3(12) . . . .
C1 Co1 N1 C15 -149.7(7) 2_656 . . .
N1 Co1 N1 C19 -91.0(7) 2_656 . . .
O2 Co1 N1 C19 164.4(7) . . . .
O2 Co1 N1 C19 6.5(7) 2_656 . . .
O1 Co1 N1 C19 68.1(7) 2_656 . . .
O1 Co1 N1 C19 162.6(6) . . . .
C1 Co1 N1 C19 38.2(8) 2_656 . . .
N1 Co1 O1 C1 -108.3(5) 2_656 . . .
N1 Co1 O1 C1 -2.7(9) . . . .
O2 Co1 O1 C1 -4.7(4) . . . .
O2 Co1 O1 C1 154.0(5) 2_656 . . .
O1 Co1 O1 C1 93.4(5) 2_656 . . .
C1 Co1 O1 C1 124.0(5) 2_656 . . .
N1 Co1 O2 C1 92.8(5) 2_656 . . .
N1 Co1 O2 C1 -174.5(5) . . . .
O2 Co1 O2 C1 -40.1(4) 2_656 . . .
O1 Co1 O2 C1 -78.5(5) 2_656 . . .
O1 Co1 O2 C1 4.7(4) . . . .
C1 Co1 O2 C1 -63.1(7) 2_656 . . .
Co1 O1 C1 O2 7.7(7) . . . .
Co1 O1 C1 C2 -170.0(7) . . . .
Co1 O2 C1 O1 -8.1(7) . . . .
Co1 O2 C1 C2 169.7(7) . . . .
O1 C1 C2 C7 168.1(8) . . . .
O2 C1 C2 C7 -9.5(13) . . . .
O1 C1 C2 C3 -8.1(12) . . . .
O2 C1 C2 C3 174.2(8) . . . .
C7 C2 C3 C4 2.2(13) . . . .
C1 C2 C3 C4 178.6(8) . . . .
C2 C3 C4 C5 0.4(14) . . . .
C3 C4 C5 C6 -2.5(13) . . . .
C3 C4 C5 Si1 174.0(7) . . . .
C12 Si1 C5 C4 122.4(8) . . . .
C12 Si1 C5 C4 -1.4(9) 2_655 . . .
C5 Si1 C5 C4 -119.7(8) 2_655 . . .
C12 Si1 C5 C6 -61.3(8) . . . .
C12 Si1 C5 C6 174.9(7) 2_655 . . .
C5 Si1 C5 C6 56.6(7) 2_655 . . .
C4 C5 C6 C7 2.3(15) . . . .
Si1 C5 C6 C7 -174.4(8) . . . .
C3 C2 C7 C6 -2.4(15) . . . .
C1 C2 C7 C6 -178.7(9) . . . .
C5 C6 C7 C2 0.1(17) . . . .
O4 C8 C9 C14 155.1(10) . . . .
O3 C8 C9 C14 -26.1(12) . . . .
O4 C8 C9 C10 -19.9(15) . . . .
O3 C8 C9 C10 158.9(8) . . . .
C14 C9 C10 C11 2.5(14) . . . .
C8 C9 C10 C11 177.5(8) . . . .
C9 C10 C11 C12 -5.7(15) . . . .
C10 C11 C12 C13 5.6(14) . . . .
C10 C11 C12 Si1 -175.7(7) . . . .
C12 Si1 C12 C13 122.5(8) 2_655 . . .
C5 Si1 C12 C13 -114.2(7) 2_655 . . .
C5 Si1 C12 C13 -0.5(8) . . . .
C12 Si1 C12 C11 -56.0(7) 2_655 . . .
C5 Si1 C12 C11 67.3(8) 2_655 . . .
C5 Si1 C12 C11 -179.0(7) . . . .
C11 C12 C13 C14 -2.5(12) . . . .
Si1 C12 C13 C14 178.9(7) . . . .
C10 C9 C14 C13 0.4(14) . . . .
C8 C9 C14 C13 -174.5(8) . . . .
C12 C13 C14 C9 -0.4(13) . . . .
C19 N1 C15 C16 2.9(15) . . . .
Co1 N1 C15 C16 -169.8(8) . . . .
N1 C15 C16 C17 0.0(16) . . . .
C15 C16 C17 C18 -2.4(14) . . . .
C15 C16 C17 C20 178.8(9) . . . .
C16 C17 C18 C19 1.7(13) . . . .
C20 C17 C18 C19 -179.4(9) . . . .
C15 N1 C19 C18 -3.6(14) . . . .
Co1 N1 C19 C18 169.1(8) . . . .
C17 C18 C19 N1 1.3(15) . . . .
C18 C17 C20 C21 -28.0(13) . . . .
C16 C17 C20 C21 150.8(9) . . . .
C18 C17 C20 C22 149.9(9) . . . .
C16 C17 C20 C22 -31.4(12) . . . .
C22 C20 C21 C22 0.3(16) . . . 7_657
C17 C20 C21 C22 178.2(8) . . . 7_657
C21 C20 C22 C21 -0.3(16) . . . 7_657
C17 C20 C22 C21 -178.2(8) . . . 7_657
